data_7157196
loop_
_publ_author_name
'Liu, Shanshan'
'Yang, Heng'
'Jiao, Lin-Yu'
'Zhang, Jian-Hua'
'Zhao, Chen'
'Ma, Yangmin'
'Yang, Xiufang'

_publ_section_title
;
 Regioselective deoxygenative chalcogenation of 7-azindole N-oxides
 promoted by I2/PEG-200
;
_journal_name_full 'Organic &amp; Biomolecular Chemistry'
_journal_paper_doi 10.1039/C9OB02044F
_journal_year 2019
_chemical_formula_sum 'C13 H10 N2 S'
_chemical_formula_weight 226.29
_space_group_crystal_system monoclinic
_space_group_IT_number 14
_space_group_name_Hall '-P 2yn'
_space_group_name_H-M_alt 'P 1 21/n 1'
_atom_sites_solution_hydrogens geom
_audit_creation_method SHELXL-2014/7
_audit_update_record
;
2019-09-19 deposited with the CCDC.	2019-11-11 downloaded from the CCDC.
;
_cell_angle_alpha 90
_cell_angle_beta 95.847(7)
_cell_angle_gamma 90
_cell_formula_units_Z 4
_cell_length_a 5.8840(6)
_cell_length_b 8.0198(7)
_cell_length_c 24.297(3)
_cell_measurement_reflns_used 2605
_cell_measurement_temperature 276(2)
_cell_measurement_theta_max 24.38
_cell_measurement_theta_min 2.68
_cell_volume 1140.6(2)
_computing_structure_refinement 'SHELXL-2014/7 (Sheldrick, 2014)'
_diffrn_ambient_temperature 276(2)
_diffrn_measured_fraction_theta_full 0.979
_diffrn_measured_fraction_theta_max 0.964
_diffrn_measurement_device_type 'Bruker APEX-II CCD'
_diffrn_measurement_method '\f and \w scans'
_diffrn_radiation_type MoK\a
_diffrn_radiation_wavelength 0.71073
_diffrn_reflns_av_R_equivalents 0.0666
_diffrn_reflns_av_unetI/netI 0.0828
_diffrn_reflns_Laue_measured_fraction_full 0.979
_diffrn_reflns_Laue_measured_fraction_max 0.964
_diffrn_reflns_limit_h_max 5
_diffrn_reflns_limit_h_min -7
_diffrn_reflns_limit_k_max 10
_diffrn_reflns_limit_k_min -10
_diffrn_reflns_limit_l_max 24
_diffrn_reflns_limit_l_min -32
_diffrn_reflns_number 11367
_diffrn_reflns_point_group_measured_fraction_full 0.979
_diffrn_reflns_point_group_measured_fraction_max 0.964
_diffrn_reflns_theta_full 25.242
_diffrn_reflns_theta_max 28.270
_diffrn_reflns_theta_min 2.676
_exptl_absorpt_coefficient_mu 0.255
_exptl_absorpt_correction_type none
_exptl_crystal_colour colourless
_exptl_crystal_density_diffrn 1.318
_exptl_crystal_description block
_exptl_crystal_F_000 472
_exptl_crystal_size_max 0.150
_exptl_crystal_size_mid 0.140
_exptl_crystal_size_min 0.130
_refine_diff_density_max 0.228
_refine_diff_density_min -0.261
_refine_diff_density_rms 0.048
_refine_ls_extinction_method none
_refine_ls_goodness_of_fit_ref 1.074
_refine_ls_hydrogen_treatment constr
_refine_ls_matrix_type full
_refine_ls_number_parameters 145
_refine_ls_number_reflns 2722
_refine_ls_number_restraints 0
_refine_ls_restrained_S_all 1.074
_refine_ls_R_factor_all 0.1487
_refine_ls_R_factor_gt 0.0660
_refine_ls_shift/su_max 0.000
_refine_ls_shift/su_mean 0.000
_refine_ls_structure_factor_coef Fsqd
_refine_ls_weighting_details 'w=1/[\s^2^(Fo^2^)+(0.0494P)^2^+0.7061P] where P=(Fo^2^+2Fc^2^)/3'
_refine_ls_weighting_scheme calc
_refine_ls_wR_factor_gt 0.1480
_refine_ls_wR_factor_ref 0.1717
_reflns_Friedel_coverage 0.000
_reflns_number_gt 1392
_reflns_number_total 2722
_reflns_threshold_expression 'I > 2\s(I)'
_cod_data_source_file c9ob02044f2.cif
_cod_data_source_block SUST_1788_0m
_cod_original_sg_symbol_H-M 'P 21/n'
_cod_database_code 7157196
_shelx_shelxl_version_number 2014/7
_shelx_space_group_comment
;
The symmetry employed for this shelxl refinement is uniquely defined
by the following loop, which should always be used as a source of
symmetry information in preference to the above space-group names.
They are only intended as comments.
;
_shelx_estimated_absorpt_t_min 0.963
_shelx_estimated_absorpt_t_max 0.968

loop_
_space_group_symop_operation_xyz
'x, y, z'
'-x+1/2, y+1/2, -z+1/2'
'-x, -y, -z'
'x-1/2, -y-1/2, z-1/2'

loop_
_atom_site_label
_atom_site_type_symbol
_atom_site_fract_x
_atom_site_fract_y
_atom_site_fract_z
_atom_site_U_iso_or_equiv
_atom_site_adp_type
_atom_site_occupancy
_atom_site_site_symmetry_order
_atom_site_calc_flag
_atom_site_refinement_flags_posn
_atom_site_refinement_flags_adp
C1 C 0.4173(6) 0.8448(4) 0.31282(14) 0.0601(9) Uani 1 1 d . .
H1 H 0.3151 0.7851 0.3320 0.072 Uiso 1 1 calc R U
C2 C 0.3566(6) 0.8935(4) 0.25884(14) 0.0675(10) Uani 1 1 d . .
H2 H 0.2137 0.8642 0.2416 0.081 Uiso 1 1 calc R U
C3 C 0.5018(7) 0.9835(5) 0.23028(16) 0.0761(11) Uani 1 1 d . .
H3 H 0.4585 1.0154 0.1939 0.091 Uiso 1 1 calc R U
C4 C 0.7114(8) 1.0265(5) 0.25551(19) 0.0863(12) Uani 1 1 d . .
H4 H 0.8108 1.0894 0.2365 0.104 Uiso 1 1 calc R U
C5 C 0.7762(7) 0.9766(5) 0.30922(17) 0.0753(11) Uani 1 1 d . .
H5 H 0.9200 1.0052 0.3260 0.090 Uiso 1 1 calc R U
C6 C 0.6298(6) 0.8850(4) 0.33811(14) 0.0578(9) Uani 1 1 d . .
C7 C 0.3631(7) 0.7685(4) 0.46679(14) 0.0703(11) Uani 1 1 d . .
H7 H 0.3672 0.8748 0.4822 0.084 Uiso 1 1 calc R U
C8 C 0.5052(6) 0.7152(4) 0.42970(14) 0.0663(10) Uani 1 1 d . .
C9 C 0.4415(7) 0.5457(4) 0.41690(12) 0.0621(10) Uani 1 1 d . .
C10 C 0.2579(7) 0.5105(4) 0.44806(12) 0.0593(9) Uani 1 1 d . .
C11 C 0.2164(9) 0.2489(4) 0.41562(15) 0.0829(13) Uani 1 1 d . .
H11 H 0.1431 0.1460 0.4143 0.100 Uiso 1 1 calc R U
C12 C 0.3947(9) 0.2700(5) 0.38370(17) 0.0929(15) Uani 1 1 d . .
H12 H 0.4361 0.1829 0.3615 0.111 Uiso 1 1 calc R U
C13 C 0.5131(8) 0.4195(5) 0.38427(15) 0.0812(12) Uani 1 1 d . .
H13 H 0.6359 0.4340 0.3635 0.097 Uiso 1 1 calc R U
N1 N 0.2151(5) 0.6479(3) 0.47845(10) 0.0624(8) Uani 1 1 d . .
H1A H 0.1122 0.6562 0.5010 0.075 Uiso 1 1 calc R U
N2 N 0.1416(6) 0.3667(3) 0.44838(10) 0.0685(9) Uani 1 1 d . .
S1 S 0.73088(18) 0.82678(14) 0.40677(4) 0.0882(4) Uani 1 1 d . .

loop_
_atom_site_aniso_label
_atom_site_aniso_U_11
_atom_site_aniso_U_22
_atom_site_aniso_U_33
_atom_site_aniso_U_23
_atom_site_aniso_U_13
_atom_site_aniso_U_12
C1 0.0503(19) 0.0544(18) 0.075(2) 0.0045(16) 0.0016(18) 0.0000(15)
C2 0.056(2) 0.078(2) 0.067(2) 0.0115(18) 0.0027(19) 0.0059(18)
C3 0.077(3) 0.077(2) 0.076(2) 0.015(2) 0.018(2) 0.010(2)
C4 0.091(3) 0.075(3) 0.098(3) 0.002(2) 0.033(3) -0.010(2)
C5 0.057(2) 0.073(2) 0.096(3) -0.018(2) 0.012(2) -0.014(2)
C6 0.053(2) 0.0454(16) 0.074(2) -0.0091(15) 0.0035(18) 0.0043(15)
C7 0.092(3) 0.0496(19) 0.062(2) -0.0029(16) -0.024(2) 0.0021(19)
C8 0.075(3) 0.064(2) 0.0553(19) 0.0049(16) -0.0142(19) 0.0008(18)
C9 0.083(3) 0.0558(19) 0.0445(17) 0.0017(15) -0.0092(19) 0.0145(18)
C10 0.086(3) 0.0456(17) 0.0414(15) -0.0033(13) -0.0160(18) 0.0115(17)
C11 0.140(4) 0.051(2) 0.055(2) -0.0103(17) -0.004(2) 0.006(2)
C12 0.148(5) 0.059(2) 0.067(2) -0.016(2) -0.007(3) 0.028(3)
C13 0.102(3) 0.079(3) 0.060(2) -0.0003(19) -0.003(2) 0.025(2)
N1 0.091(2) 0.0446(14) 0.0499(14) -0.0047(12) -0.0013(15) 0.0041(14)
N2 0.110(2) 0.0428(14) 0.0488(14) -0.0028(12) -0.0094(16) 0.0043(15)
S1 0.0714(7) 0.0979(8) 0.0887(7) 0.0038(6) -0.0246(6) -0.0104(6)

loop_
_atom_type_symbol
_atom_type_description
_atom_type_scat_dispersion_real
_atom_type_scat_dispersion_imag
_atom_type_scat_source
C C 0.0033 0.0016 'International Tables Vol C Tables 4.2.6.8 and 6.1.1.4'
N N 0.0061 0.0033 'International Tables Vol C Tables 4.2.6.8 and 6.1.1.4'
S S 0.1246 0.1234 'International Tables Vol C Tables 4.2.6.8 and 6.1.1.4'
H H 0.0000 0.0000 'International Tables Vol C Tables 4.2.6.8 and 6.1.1.4'

loop_
_geom_angle_atom_site_label_1
_geom_angle_atom_site_label_2
_geom_angle_atom_site_label_3
_geom_angle
C6 C1 C2 119.6(4)
C6 C1 H1 120.2
C2 C1 H1 120.2
C3 C2 C1 121.3(3)
C3 C2 H2 119.4
C1 C2 H2 119.4
C2 C3 C4 119.4(4)
C2 C3 H3 120.3
C4 C3 H3 120.3
C3 C4 C5 120.1(4)
C3 C4 H4 120.0
C5 C4 H4 120.0
C6 C5 C4 120.6(4)
C6 C5 H5 119.7
C4 C5 H5 119.7
C1 C6 C5 119.0(3)
C1 C6 S1 124.1(3)
C5 C6 S1 116.9(3)
N1 C7 C8 111.5(3)
N1 C7 H7 124.2
C8 C7 H7 124.2
C7 C8 C9 106.1(3)
C7 C8 S1 126.3(3)
C9 C8 S1 127.5(3)
C13 C9 C10 117.3(3)
C13 C9 C8 137.0(4)
C10 C9 C8 105.7(3)
N2 C10 N1 124.7(4)
N2 C10 C9 126.5(3)
N1 C10 C9 108.8(3)
N2 C11 C12 124.3(4)
N2 C11 H11 117.8
C12 C11 H11 117.8
C11 C12 C13 120.8(4)
C11 C12 H12 119.6
C13 C12 H12 119.6
C9 C13 C12 117.3(4)
C9 C13 H13 121.4
C12 C13 H13 121.4
C7 N1 C10 107.9(3)
C7 N1 H1A 126.1
C10 N1 H1A 126.1
C11 N2 C10 113.9(4)
C8 S1 C6 104.04(16)

loop_
_geom_bond_atom_site_label_1
_geom_bond_atom_site_label_2
_geom_bond_distance
C1 C6 1.374(4)
C1 C2 1.380(4)
C1 H1 0.9300
C2 C3 1.362(5)
C2 H2 0.9300
C3 C4 1.364(6)
C3 H3 0.9300
C4 C5 1.381(5)
C4 H4 0.9300
C5 C6 1.377(5)
C5 H5 0.9300
C6 S1 1.776(3)
C7 N1 1.351(4)
C7 C8 1.360(5)
C7 H7 0.9300
C8 C9 1.436(5)
C8 S1 1.739(4)
C9 C13 1.378(5)
C9 C10 1.409(5)
C10 N2 1.341(4)
C10 N1 1.364(4)
C11 N2 1.338(4)
C11 C12 1.377(6)
C11 H11 0.9300
C12 C13 1.386(6)
C12 H12 0.9300
C13 H13 0.9300
N1 H1A 0.8600
